data_2209846
loop_
_publ_author_name
'Rafizadeh, M'
'Amani, V.'

_publ_section_title
;
 Hexaaquanickel(II) bis(dimethyl phosphate)
;
_journal_coeditor_code HB2097
_journal_issue 8
_journal_name_full 'Acta Crystallographica Section E'
_journal_page_first m1776
_journal_page_last m1777
_journal_paper_doi 10.1107/S1600536806025050
_journal_volume 62
_journal_year 2006
_chemical_formula_iupac '[Ni (H2 O)6] (C2 H6 O4 P)2'
_chemical_formula_moiety 'H12 O6 Ni 2+, 2C2 H6 O4 P -'
_chemical_formula_sum 'C4 H24 Ni O14 P2'
_chemical_formula_weight 416.88
_chemical_name_systematic
;
Hexaaquanickel(II) bis(dimethyl phosphate)
;
_space_group_IT_number 14
_symmetry_cell_setting monoclinic
_symmetry_space_group_name_Hall '-P 2ybc'
_symmetry_space_group_name_H-M 'P 1 21/c 1'
_atom_sites_solution_hydrogens geom
_atom_sites_solution_primary direct
_atom_sites_solution_secondary difmap
_audit_creation_method SHELXL-97
_cell_angle_alpha 90.00
_cell_angle_beta 111.492(4)
_cell_angle_gamma 90.00
_cell_formula_units_Z 2
_cell_length_a 12.450(2)
_cell_length_b 7.1208(14)
_cell_length_c 9.7342(19)
_cell_measurement_reflns_used 745
_cell_measurement_temperature 115(2)
_cell_measurement_theta_max 30.03
_cell_measurement_theta_min 3.52
_cell_volume 803.0(3)
_computing_cell_refinement 'SAINT (Bruker, 1998)'
_computing_data_collection 'SMART (Bruker, 1998)'
_computing_data_reduction SAINT
_computing_molecular_graphics SHELXTL
_computing_publication_material SHELXTL
_computing_structure_refinement SHELXTL
_computing_structure_solution 'SHELXTL (Sheldrick, 1998)'
_diffrn_ambient_temperature 115(2)
_diffrn_measured_fraction_theta_full 0.972
_diffrn_measured_fraction_theta_max 0.972
_diffrn_measurement_device_type 'Bruker SMART1000 CCD'
_diffrn_measurement_method \w
_diffrn_radiation_monochromator graphite
_diffrn_radiation_source 'fine-focus sealed tube'
_diffrn_radiation_type MoK\a
_diffrn_radiation_wavelength 0.71073
_diffrn_reflns_av_R_equivalents 0.0280
_diffrn_reflns_av_sigmaI/netI 0.0331
_diffrn_reflns_limit_h_max 16
_diffrn_reflns_limit_h_min -16
_diffrn_reflns_limit_k_max 7
_diffrn_reflns_limit_k_min -9
_diffrn_reflns_limit_l_max 12
_diffrn_reflns_limit_l_min -12
_diffrn_reflns_number 5155
_diffrn_reflns_theta_full 27.99
_diffrn_reflns_theta_max 27.99
_diffrn_reflns_theta_min 3.52
_diffrn_standards_decay_% 0
_exptl_absorpt_coefficient_mu 1.471
_exptl_absorpt_correction_T_max 0.928
_exptl_absorpt_correction_T_min 0.745
_exptl_absorpt_correction_type multi-scan
_exptl_absorpt_process_details '(SADABS; Sheldrick, 1998)'
_exptl_crystal_colour blue
_exptl_crystal_density_diffrn 1.724
_exptl_crystal_density_method 'not measured'
_exptl_crystal_description plate
_exptl_crystal_F_000 436
_exptl_crystal_size_max 0.20
_exptl_crystal_size_mid 0.10
_exptl_crystal_size_min 0.05
_refine_diff_density_max 0.956
_refine_diff_density_min -0.330
_refine_ls_extinction_method none
_refine_ls_goodness_of_fit_ref 1.086
_refine_ls_hydrogen_treatment constr
_refine_ls_matrix_type full
_refine_ls_number_parameters 97
_refine_ls_number_reflns 1881
_refine_ls_number_restraints 0
_refine_ls_restrained_S_all 1.086
_refine_ls_R_factor_all 0.0554
_refine_ls_R_factor_gt 0.0363
_refine_ls_shift/su_max 0.000
_refine_ls_shift/su_mean 0.000
_refine_ls_structure_factor_coef Fsqd
_refine_ls_weighting_details 'calc w=1/[\s^2^(Fo^2^)+(0.0425P)^2^] where P=(Fo^2^+2Fc^2^)/3'
_refine_ls_weighting_scheme calc
_refine_ls_wR_factor_gt 0.0794
_refine_ls_wR_factor_ref 0.0849
_reflns_number_gt 1346
_reflns_number_total 1881
_reflns_threshold_expression I>2\s(I)
_cod_data_source_file hb2097.cif
_cod_data_source_block I
_cod_depositor_comments
;
The following automatic conversions were performed:
'_symmetry_cell_setting' value 'Monoclinic' changed to 'monoclinic'
according to '/home/saulius/struct/CIF-dictionaries/cif_core.dic'
dictionary named 'cif_core.dic' version 2.4.1 from 2010-06-29.

Automatic conversion script
Id: cif_fix_enum 1527 2010-12-29 10:47:43Z saulius 

The following automatic conversions were performed:

'_symmetry_cell_setting' value 'Monoclinic' changed to 'monoclinic'
according to /home/saulius/struct/CIF-dictionaries/cif_core.dic
dictionary named 'cif_core.dic' version 2.4.1 from 2010-06-29.

Automatic conversion script
Id: cif_fix_values 1715 2011-07-08 13:25:40Z adriana 
;
_cod_original_sg_symbol_H-M 'P 21/c'
_cod_database_code 2209846
_cod_database_fobs_code 2209846

loop_
_symmetry_equiv_pos_as_xyz
'x, y, z'
'-x, y+1/2, -z+1/2'
'-x, -y, -z'
'x, -y-1/2, z-1/2'

loop_
_atom_site_type_symbol
_atom_site_label
_atom_site_fract_x
_atom_site_fract_y
_atom_site_fract_z
_atom_site_U_iso_or_equiv
_atom_site_adp_type
_atom_site_calc_flag
_atom_site_refinement_flags
_atom_site_occupancy
Ni Ni1 0.5000 0.0000 0.5000 0.01631(13) Uani d S 1
P P1 0.23979(5) -0.01650(7) -0.03239(6) 0.01655(15) Uani d . 1
O O1W 0.56056(14) 0.2109(2) 0.65633(16) 0.0184(3) Uani d . 1
H H2 0.5898 0.3039 0.6314 0.022 Uiso d R 1
H H3 0.6112 0.1880 0.7284 0.022 Uiso d R 1
O O2 0.26434(15) -0.1668(2) 0.08278(18) 0.0236(4) Uani d . 1
O O3 0.11446(15) -0.0497(2) -0.15333(19) 0.0236(4) Uani d . 1
O O2W 0.43221(14) 0.1917(2) 0.33648(16) 0.0197(4) Uani d . 1
H H4 0.4612 0.2159 0.2893 0.024 Uiso d R 1
H H5 0.4021 0.2812 0.3562 0.024 Uiso d R 1
O O1 0.32723(16) 0.0110(2) -0.10214(19) 0.0229(4) Uani d . 1
O O3W 0.35028(16) -0.0009(2) 0.5392(2) 0.0261(4) Uani d . 1
H H7 0.3215 -0.0902 0.5577 0.031 Uiso d R 1
H H6 0.3162 0.0887 0.5428 0.031 Uiso d R 1
O O4 0.21949(15) 0.1811(2) 0.02940(18) 0.0221(4) Uani d . 1
C C3 0.0883(2) -0.2292(4) -0.2269(3) 0.0322(6) Uani d . 1
H H8 0.0084 -0.2290 -0.2975 0.048 Uiso calc R 1
H H9 0.0979 -0.3285 -0.1537 0.048 Uiso calc R 1
H H10 0.1407 -0.2520 -0.2795 0.048 Uiso calc R 1
C C4 0.1507(2) 0.1899(3) 0.1202(3) 0.0261(5) Uani d . 1
H H11 0.1460 0.3204 0.1496 0.039 Uiso calc R 1
H H12 0.1864 0.1125 0.2086 0.039 Uiso calc R 1
H H13 0.0729 0.1429 0.0643 0.039 Uiso calc R 1

loop_
_atom_site_aniso_label
_atom_site_aniso_U_11
_atom_site_aniso_U_22
_atom_site_aniso_U_33
_atom_site_aniso_U_12
_atom_site_aniso_U_13
_atom_site_aniso_U_23
Ni1 0.0217(2) 0.0138(2) 0.0149(2) 0.00064(16) 0.00849(17) 0.00031(16)
P1 0.0215(3) 0.0132(3) 0.0158(3) -0.0003(2) 0.0078(2) -0.0001(2)
O1W 0.0250(9) 0.0143(7) 0.0157(8) -0.0006(6) 0.0075(7) 0.0008(6)
O2 0.0367(10) 0.0149(7) 0.0230(9) 0.0014(7) 0.0153(8) 0.0018(7)
O3 0.0276(10) 0.0202(8) 0.0200(9) -0.0008(7) 0.0052(8) -0.0039(7)
O2W 0.0283(9) 0.0166(7) 0.0178(8) 0.0035(6) 0.0126(7) 0.0028(6)
O1 0.0326(10) 0.0154(8) 0.0257(9) -0.0001(7) 0.0166(8) -0.0008(7)
O3W 0.0323(10) 0.0121(8) 0.0423(11) 0.0010(6) 0.0237(9) 0.0026(7)
O4 0.0332(10) 0.0124(7) 0.0260(9) -0.0011(6) 0.0171(8) -0.0034(7)
C3 0.0330(15) 0.0295(13) 0.0338(15) -0.0097(11) 0.0118(13) -0.0156(11)
C4 0.0315(14) 0.0244(12) 0.0247(13) -0.0002(10) 0.0131(11) -0.0055(10)

loop_
_atom_type_symbol
_atom_type_description
_atom_type_scat_dispersion_real
_atom_type_scat_dispersion_imag
_atom_type_scat_source
C C 0.0033 0.0016 'International Tables Vol C Tables 4.2.6.8 and 6.1.1.4'
H H 0.0000 0.0000 'International Tables Vol C Tables 4.2.6.8 and 6.1.1.4'
O O 0.0106 0.0060 'International Tables Vol C Tables 4.2.6.8 and 6.1.1.4'
P P 0.1023 0.0942 'International Tables Vol C Tables 4.2.6.8 and 6.1.1.4'
Ni Ni 0.3393 1.1124 'International Tables Vol C Tables 4.2.6.8 and 6.1.1.4'

loop_
_geom_angle_atom_site_label_1
_geom_angle_atom_site_label_2
_geom_angle_atom_site_label_3
_geom_angle_site_symmetry_1
_geom_angle_site_symmetry_3
_geom_angle
O2W Ni1 O2W 3_656 . 180.0
O2W Ni1 O3W 3_656 . 89.83(7)
O2W Ni1 O3W . . 90.17(7)
O2W Ni1 O3W 3_656 3_656 90.17(7)
O2W Ni1 O3W . 3_656 89.83(7)
O3W Ni1 O3W . 3_656 180.0
O2W Ni1 O1W 3_656 . 88.67(7)
O2W Ni1 O1W . . 91.33(7)
O3W Ni1 O1W . . 88.66(6)
O3W Ni1 O1W 3_656 . 91.34(6)
O2W Ni1 O1W 3_656 3_656 91.33(7)
O2W Ni1 O1W . 3_656 88.67(7)
O3W Ni1 O1W . 3_656 91.34(6)
O3W Ni1 O1W 3_656 3_656 88.66(6)
O1W Ni1 O1W . 3_656 180.0
O1 P1 O2 . . 116.83(10)
O1 P1 O4 . . 107.49(8)
O2 P1 O4 . . 111.53(9)
O1 P1 O3 . . 111.35(10)
O2 P1 O3 . . 108.88(10)
O4 P1 O3 . . 99.38(9)
Ni1 O1W H2 . . 116.2
Ni1 O1W H3 . . 118.1
H2 O1W H3 . . 97.7
C3 O3 P1 . . 118.75(16)
Ni1 O2W H4 . . 120.8
Ni1 O2W H5 . . 116.5
H4 O2W H5 . . 111.2
Ni1 O3W H7 . . 125.0
Ni1 O3W H6 . . 124.1
H7 O3W H6 . . 110.7
C4 O4 P1 . . 119.00(14)
O3 C3 H8 . . 109.5
O3 C3 H9 . . 109.5
H8 C3 H9 . . 109.5
O3 C3 H10 . . 109.5
H8 C3 H10 . . 109.5
H9 C3 H10 . . 109.5
O4 C4 H11 . . 109.5
O4 C4 H12 . . 109.5
H11 C4 H12 . . 109.5
O4 C4 H13 . . 109.5
H11 C4 H13 . . 109.5
H12 C4 H13 . . 109.5

loop_
_geom_bond_atom_site_label_1
_geom_bond_atom_site_label_2
_geom_bond_site_symmetry_2
_geom_bond_distance
_geom_bond_publ_flag
Ni1 O2W 3_656 2.0313(15) ?
Ni1 O2W . 2.0313(15) y
Ni1 O3W . 2.0351(17) y
Ni1 O3W 3_656 2.0351(17) ?
Ni1 O1W . 2.0734(15) y
Ni1 O1W 3_656 2.0734(15) ?
P1 O1 . 1.4920(17) y
P1 O2 . 1.4982(16) y
P1 O4 . 1.5862(16) y
P1 O3 . 1.5908(18) y
O1W H2 . 0.8332 ?
O1W H3 . 0.7694 ?
O3 C3 . 1.443(3) ?
O2W H4 . 0.7011 ?
O2W H5 . 0.7976 ?
O3W H7 . 0.7823 ?
O3W H6 . 0.7744 ?
O4 C4 . 1.440(3) ?
C3 H8 . 0.9800 ?
C3 H9 . 0.9800 ?
C3 H10 . 0.9800 ?
C4 H11 . 0.9800 ?
C4 H12 . 0.9800 ?
C4 H13 . 0.9800 ?

loop_
_geom_hbond_atom_site_label_D
_geom_hbond_atom_site_label_H
_geom_hbond_atom_site_label_A
_geom_hbond_site_symmetry_A
_geom_hbond_distance_DH
_geom_hbond_distance_HA
_geom_hbond_distance_DA
_geom_hbond_angle_DHA
_geom_hbond_publ_flag
O1W H2 O1 2_655 0.83 1.88 2.708(2) 172 y
O1W H3 O2 3_656 0.77 1.93 2.691(2) 172 y
O2W H4 O1W 4_565 0.70 2.16 2.857(3) 176 y
O2W H5 O1 4_566 0.80 1.87 2.668(2) 178 y
O3W H6 O4 4_566 0.77 2.01 2.781(2) 174 y
O3W H7 O2 4_556 0.78 1.92 2.694(2) 170 y

loop_
_geom_torsion_atom_site_label_1
_geom_torsion_atom_site_label_2
_geom_torsion_atom_site_label_3
_geom_torsion_atom_site_label_4
_geom_torsion
O1 P1 O3 C3 74.74(19)
O2 P1 O3 C3 -55.5(2)
O4 P1 O3 C3 -172.20(17)
O1 P1 O4 C4 -171.55(16)
O2 P1 O4 C4 -42.3(2)
O3 P1 O4 C4 72.41(18)
